data_9017640
loop_
_publ_author_name
'O'Driscoll B'
'Clay, P. L.'
'Cawthorn, P. L.'
'Lenaz, D.'
'Adetunji, J.'
'Kronz, A.'

_publ_section_title
;
 Trevorite: Ni-rich spinel formed by metasomatism and desulfurization processes
 at Bon Accord, South Africa?
;
_journal_name_full 'Mineralogical Magazine'
_journal_page_first 145
_journal_page_last 163
_journal_volume 78
_journal_year 2014
_chemical_compound_source 'Bon Accord, South Africa'
_chemical_formula_sum 'Al0.01 Co0.02 Cr0.03 Fe2.42 Ni0.52 O4'
_chemical_name_mineral Trevorite
_space_group_IT_number 227
_space_group_name_Hall '-F 4vw 2vw 3'
_space_group_name_H-M_alt 'F d -3 m :2'
_symmetry_space_group_name_H-M 'F d -3 m :2'
_cell_angle_alpha 90
_cell_angle_beta 90
_cell_angle_gamma 90
_cell_length_a 8.3626
_cell_length_b 8.3626
_cell_length_c 8.3626
_cell_formula_units_Z 8
_cell_volume 584.822
_database_code_amcsd 0020145
_exptl_crystal_density_diffrn 5.285
_cod_data_source_file inputs/fixed/downloads/18/18547.cif
_cod_data_source_block 18547
_cod_original_sg_symbol_H-M 'F d -3 m'
_cod_original_formula_sum 'Fe2.42 Ni.52 Cr.03 Al.01 Co.02 O4'
_cod_database_code 9017640

loop_
_space_group_symop_operation_xyz
x,y,z
x,1/2+y,1/2+z
1/2+x,y,1/2+z
1/2+x,1/2+y,z
3/4+z,1/2-x,1/4+y
3/4+z,-x,3/4+y
1/4+z,1/2-x,3/4+y
1/4+z,-x,1/4+y
3/4-y,1/2+z,1/4-x
3/4-y,+z,3/4-x
1/4-y,1/2+z,3/4-x
1/4-y,+z,1/4-x
3/4+x,1/2-y,1/4+z
3/4+x,-y,3/4+z
1/4+x,1/2-y,3/4+z
1/4+x,-y,1/4+z
3/4-z,1/2+x,1/4-y
3/4-z,+x,3/4-y
1/4-z,1/2+x,3/4-y
1/4-z,+x,1/4-y
3/4+y,1/2-z,1/4+x
3/4+y,-z,3/4+x
1/4+y,1/2-z,3/4+x
1/4+y,-z,1/4+x
3/4-x,1/2+y,1/4-z
3/4-x,+y,3/4-z
1/4-x,1/2+y,3/4-z
1/4-x,+y,1/4-z
1/2+x,3/4-z,1/4-y
1/2+x,1/4-z,3/4-y
+x,3/4-z,3/4-y
+x,1/4-z,1/4-y
1/2-z,3/4+y,1/4+x
1/2-z,1/4+y,3/4+x
-z,3/4+y,3/4+x
-z,1/4+y,1/4+x
1/2+y,3/4-x,1/4-z
1/2+y,1/4-x,3/4-z
+y,3/4-x,3/4-z
+y,1/4-x,1/4-z
1/2-x,3/4+z,1/4+y
1/2-x,1/4+z,3/4+y
-x,3/4+z,3/4+y
-x,1/4+z,1/4+y
1/2+z,3/4-y,1/4-x
1/2+z,1/4-y,3/4-x
+z,3/4-y,3/4-x
+z,1/4-y,1/4-x
1/2-y,3/4+x,1/4+z
1/2-y,1/4+x,3/4+z
-y,3/4+x,3/4+z
-y,1/4+x,1/4+z
x,1/2+z,1/2+y
x,+z,+y
1/2+x,1/2+z,+y
1/2+x,+z,1/2+y
-z,1/2-y,1/2-x
-z,-y,-x
1/2-z,1/2-y,-x
1/2-z,-y,1/2-x
y,1/2+x,1/2+z
y,+x,+z
1/2+y,1/2+x,+z
1/2+y,+x,1/2+z
-x,1/2-z,1/2-y
-x,-z,-y
1/2-x,1/2-z,-y
1/2-x,-z,1/2-y
z,1/2+y,1/2+x
z,+y,+x
1/2+z,1/2+y,+x
1/2+z,+y,1/2+x
-y,1/2-x,1/2-z
-y,-x,-z
1/2-y,1/2-x,-z
1/2-y,-x,1/2-z
3/4+z,1/4+x,1/2-y
3/4+z,3/4+x,-y
1/4+z,1/4+x,-y
1/4+z,3/4+x,1/2-y
3/4-y,1/4-z,1/2+x
3/4-y,3/4-z,+x
1/4-y,1/4-z,+x
1/4-y,3/4-z,1/2+x
3/4+x,1/4+y,1/2-z
3/4+x,3/4+y,-z
1/4+x,1/4+y,-z
1/4+x,3/4+y,1/2-z
3/4-z,1/4-x,1/2+y
3/4-z,3/4-x,+y
1/4-z,1/4-x,+y
1/4-z,3/4-x,1/2+y
3/4+y,1/4+z,1/2-x
3/4+y,3/4+z,-x
1/4+y,1/4+z,-x
1/4+y,3/4+z,1/2-x
3/4-x,1/4-y,1/2+z
3/4-x,3/4-y,+z
1/4-x,1/4-y,+z
1/4-x,3/4-y,1/2+z
-z,3/4+x,3/4+y
-z,1/4+x,1/4+y
1/2-z,3/4+x,1/4+y
1/2-z,1/4+x,3/4+y
y,3/4-z,3/4-x
y,1/4-z,1/4-x
1/2+y,3/4-z,1/4-x
1/2+y,1/4-z,3/4-x
-x,3/4+y,3/4+z
-x,1/4+y,1/4+z
1/2-x,3/4+y,1/4+z
1/2-x,1/4+y,3/4+z
z,3/4-x,3/4-y
z,1/4-x,1/4-y
1/2+z,3/4-x,1/4-y
1/2+z,1/4-x,3/4-y
-y,3/4+z,3/4+x
-y,1/4+z,1/4+x
1/2-y,3/4+z,1/4+x
1/2-y,1/4+z,3/4+x
x,3/4-y,3/4-z
x,1/4-y,1/4-z
1/2+x,3/4-y,1/4-z
1/2+x,1/4-y,3/4-z
1/4-x,1/2+z,3/4-y
1/4-x,+z,1/4-y
3/4-x,1/2+z,1/4-y
3/4-x,+z,3/4-y
1/4+z,1/2-y,3/4+x
1/4+z,-y,1/4+x
3/4+z,1/2-y,1/4+x
3/4+z,-y,3/4+x
1/4-y,1/2+x,3/4-z
1/4-y,+x,1/4-z
3/4-y,1/2+x,1/4-z
3/4-y,+x,3/4-z
1/4+x,1/2-z,3/4+y
1/4+x,-z,1/4+y
3/4+x,1/2-z,1/4+y
3/4+x,-z,3/4+y
1/4-z,1/2+y,3/4-x
1/4-z,+y,1/4-x
3/4-z,1/2+y,1/4-x
3/4-z,+y,3/4-x
1/4+y,1/2-x,3/4+z
1/4+y,-x,1/4+z
3/4+y,1/2-x,1/4+z
3/4+y,-x,3/4+z
3/4-x,3/4-z,y
3/4-x,1/4-z,1/2+y
1/4-x,3/4-z,1/2+y
1/4-x,1/4-z,y
3/4+z,3/4+y,-x
3/4+z,1/4+y,1/2-x
1/4+z,3/4+y,1/2-x
1/4+z,1/4+y,-x
3/4-y,3/4-x,z
3/4-y,1/4-x,1/2+z
1/4-y,3/4-x,1/2+z
1/4-y,1/4-x,z
3/4+x,3/4+z,-y
3/4+x,1/4+z,1/2-y
1/4+x,3/4+z,1/2-y
1/4+x,1/4+z,-y
3/4-z,3/4-y,x
3/4-z,1/4-y,1/2+x
1/4-z,3/4-y,1/2+x
1/4-z,1/4-y,x
3/4+y,3/4+x,-z
3/4+y,1/4+x,1/2-z
1/4+y,3/4+x,1/2-z
1/4+y,1/4+x,-z
-z,-x,-y
-z,1/2-x,1/2-y
1/2-z,-x,1/2-y
1/2-z,1/2-x,-y
y,z,x
y,1/2+z,1/2+x
1/2+y,z,1/2+x
1/2+y,1/2+z,x
-x,-y,-z
-x,1/2-y,1/2-z
1/2-x,-y,1/2-z
1/2-x,1/2-y,-z
z,x,y
z,1/2+x,1/2+y
1/2+z,x,1/2+y
1/2+z,1/2+x,y
-y,-z,-x
-y,1/2-z,1/2-x
1/2-y,-z,1/2-x
1/2-y,1/2-z,-x

loop_
_atom_site_label
_atom_site_fract_x
_atom_site_fract_y
_atom_site_fract_z
_atom_site_occupancy
_atom_site_U_iso_or_equiv
FeT 0.12500 0.12500 0.12500 1.00000 0.00410
NiM 0.50000 0.50000 0.50000 0.26000 0.00540
CrM 0.50000 0.50000 0.50000 0.01500 0.00540
AlM 0.50000 0.50000 0.50000 0.00500 0.00540
CoM 0.50000 0.50000 0.50000 0.01000 0.00540
FeM 0.50000 0.50000 0.50000 0.71000 0.00540
O 0.25550 0.25550 0.25550 1.00000 0.00670

loop_
_cod_related_entry_id
_cod_related_entry_database
_cod_related_entry_code
1 AMCSD 0020145
